data_7026868
loop_
_publ_author_name
'Liu, Shaofeng'
'Peloso, Riccardo'
'Pattacini, Roberto'
'Braunstein, Pierre'

_publ_section_title
;
 Electrophilic activation and the formation of an unusual Tl+/Cr3+
 tetranuclear ion-complex adduct.
;
_journal_issue 34
_journal_name_full 'Dalton transactions (Cambridge, England : 2003)'
_journal_page_first 7881
_journal_page_last 7883
_journal_paper_doi 10.1039/c0dt00810a
_journal_volume 39
_journal_year 2010
_chemical_formula_moiety 'C18 H17 Cl3 Cr N2 P, F6 P, Tl'
_chemical_formula_sum 'C18 H17 Cl3 Cr F6 N2 P2 Tl'
_chemical_formula_weight 800.00
_space_group_IT_number 2
_symmetry_cell_setting triclinic
_symmetry_Int_Tables_number 2
_symmetry_space_group_name_Hall '-P 1'
_symmetry_space_group_name_H-M 'P -1'
_atom_sites_solution_hydrogens geom
_atom_sites_solution_primary direct
_atom_sites_solution_secondary difmap
_audit_creation_method SHELXL-97
_cell_angle_alpha 72.356(2)
_cell_angle_beta 71.627(2)
_cell_angle_gamma 69.739(2)
_cell_formula_units_Z 2
_cell_length_a 8.9323(4)
_cell_length_b 12.0205(5)
_cell_length_c 12.8804(4)
_cell_measurement_reflns_used 8502
_cell_measurement_temperature 173(2)
_cell_measurement_theta_max 27.48
_cell_measurement_theta_min 0.998
_cell_volume 1201.70(8)
_computing_cell_refinement 'HKL Scalepack (Otwinowski & Minor 1997)'
_computing_data_reduction 'HKL Denzo and Scalepack (Otwinowski & Minor 1997)'
_computing_molecular_graphics ORTEP-3
_computing_publication_material PLATON
_computing_structure_refinement 'SHELXL-97 (Sheldrick, 1997)'
_computing_structure_solution 'SHELXS-97 (Sheldrick, 1997)'
_diffrn_ambient_temperature 173(2)
_diffrn_detector_area_resol_mean 9
_diffrn_measured_fraction_theta_full 0.998
_diffrn_measured_fraction_theta_max 0.998
_diffrn_measurement_device_type KappaCCD
_diffrn_measurement_method CCD
_diffrn_radiation_monochromator graphite
_diffrn_radiation_type MoK\a
_diffrn_radiation_wavelength 0.71073
_diffrn_reflns_av_R_equivalents 0.0279
_diffrn_reflns_av_sigmaI/netI 0.0438
_diffrn_reflns_limit_h_max 11
_diffrn_reflns_limit_h_min -11
_diffrn_reflns_limit_k_max 15
_diffrn_reflns_limit_k_min -15
_diffrn_reflns_limit_l_max 16
_diffrn_reflns_limit_l_min -16
_diffrn_reflns_number 9090
_diffrn_reflns_theta_full 27.50
_diffrn_reflns_theta_max 27.50
_diffrn_reflns_theta_min 1.71
_diffrn_source 'fine-focus sealed tube'
_exptl_absorpt_coefficient_mu 7.672
_exptl_absorpt_correction_T_max 0.801
_exptl_absorpt_correction_T_min 0.720
_exptl_absorpt_correction_type multi-scan
_exptl_absorpt_process_details
;
[c.f. r.h. blessing, acta cryst. (1995), a51, 33-38]
;
_exptl_crystal_colour purple
_exptl_crystal_density_diffrn 2.211
_exptl_crystal_density_method 'not measured'
_exptl_crystal_description block
_exptl_crystal_F_000 758
_exptl_crystal_size_max 0.13
_exptl_crystal_size_mid 0.13
_exptl_crystal_size_min 0.08
_refine_diff_density_max 2.040
_refine_diff_density_min -1.795
_refine_diff_density_rms 0.256
_refine_ls_extinction_method none
_refine_ls_goodness_of_fit_ref 1.088
_refine_ls_hydrogen_treatment constr
_refine_ls_matrix_type full
_refine_ls_number_parameters 298
_refine_ls_number_reflns 5504
_refine_ls_number_restraints 0
_refine_ls_restrained_S_all 1.088
_refine_ls_R_factor_all 0.0469
_refine_ls_R_factor_gt 0.0372
_refine_ls_shift/su_max 0.002
_refine_ls_shift/su_mean 0.000
_refine_ls_structure_factor_coef Fsqd
_refine_ls_weighting_details 'calc w=1/[\s^2^(Fo^2^)+(0.0750P)^2^+2.4071P] where P=(Fo^2^+2Fc^2^)/3'
_refine_ls_weighting_scheme calc
_refine_ls_wR_factor_gt 0.1115
_refine_ls_wR_factor_ref 0.1247
_reflns_number_gt 4796
_reflns_number_total 5504
_reflns_threshold_expression >2sigma(I)
_cod_data_source_file c0dt00810a.txt
_cod_data_source_block compound2
_cod_database_code 7026868

loop_
_symmetry_equiv_pos_as_xyz
'x, y, z'
'-x, -y, -z'

loop_
_atom_site_label
_atom_site_type_symbol
_atom_site_fract_x
_atom_site_fract_y
_atom_site_fract_z
_atom_site_U_iso_or_equiv
_atom_site_adp_type
_atom_site_occupancy
_atom_site_symmetry_multiplicity
_atom_site_calc_flag
_atom_site_refinement_flags
Cr1 Cr 0.35775(11) 0.89124(8) 0.81129(7) 0.01741(19) Uani 1 1 d .
Tl1 Tl -0.04110(3) 1.13700(2) 0.85450(2) 0.03227(11) Uani 1 1 d .
P1 P 0.62128(17) 0.92090(14) 0.74242(12) 0.0190(3) Uani 1 1 d .
P2 P 0.0113(2) 1.48683(16) 0.74275(15) 0.0286(3) Uani 1 1 d .
N1 N 0.4790(6) 0.7510(4) 0.9281(4) 0.0193(9) Uani 1 1 d .
N2 N 0.4571(6) 0.7739(4) 0.6971(4) 0.0205(10) Uani 1 1 d .
Cl1 Cl 0.09956(17) 0.85024(14) 0.88259(12) 0.0254(3) Uani 1 1 d .
Cl2 Cl 0.27078(19) 1.04824(14) 0.66824(12) 0.0276(3) Uani 1 1 d .
Cl3 Cl 0.28699(18) 1.01711(14) 0.93559(12) 0.0258(3) Uani 1 1 d .
F1 F 0.0517(6) 1.5710(5) 0.7987(5) 0.0548(13) Uani 1 1 d .
F2 F 0.0465(7) 1.5749(6) 0.6236(4) 0.0634(15) Uani 1 1 d .
F3 F -0.1767(5) 1.5652(5) 0.7656(4) 0.0485(11) Uani 1 1 d .
F4 F -0.0279(8) 1.4007(6) 0.6889(5) 0.0677(16) Uani 1 1 d .
F5 F -0.0249(6) 1.3980(5) 0.8622(4) 0.0536(12) Uani 1 1 d .
F6 F 0.2005(5) 1.4115(5) 0.7197(5) 0.0548(13) Uani 1 1 d .
C1 C 0.7189(7) 0.8320(6) 0.8570(5) 0.0250(12) Uani 1 1 d .
H1A H 0.8313 0.7893 0.8266 0.030 Uiso 1 1 calc R
H1B H 0.7219 0.8863 0.8983 0.030 Uiso 1 1 calc R
C2 C 0.6311(7) 0.7418(6) 0.9354(5) 0.0241(12) Uani 1 1 d .
C3 C 0.7055(8) 0.6538(6) 1.0154(6) 0.0316(14) Uani 1 1 d .
H3 H 0.8118 0.6472 1.0166 0.038 Uiso 1 1 calc R
C4 C 0.6209(9) 0.5759(6) 1.0935(6) 0.0350(15) Uani 1 1 d .
H4 H 0.6677 0.5180 1.1496 0.042 Uiso 1 1 calc R
C5 C 0.4647(9) 0.5853(6) 1.0869(6) 0.0318(14) Uani 1 1 d .
H5 H 0.4053 0.5335 1.1383 0.038 Uiso 1 1 calc R
C6 C 0.4000(8) 0.6711(6) 1.0045(5) 0.0253(12) Uani 1 1 d .
H6 H 0.2961 0.6757 1.0001 0.030 Uiso 1 1 calc R
C7 C 0.7084(7) 0.8427(6) 0.6283(5) 0.0258(13) Uani 1 1 d .
H7A H 0.7182 0.9023 0.5580 0.031 Uiso 1 1 calc R
H7B H 0.8180 0.7917 0.6338 0.031 Uiso 1 1 calc R
C8 C 0.6079(7) 0.7650(5) 0.6269(5) 0.0205(11) Uani 1 1 d .
C9 C 0.6708(8) 0.6888(6) 0.5500(5) 0.0272(13) Uani 1 1 d .
H9 H 0.7754 0.6827 0.5033 0.033 Uiso 1 1 calc R
C10 C 0.5747(9) 0.6238(6) 0.5454(5) 0.0293(13) Uani 1 1 d .
H10 H 0.6139 0.5729 0.4952 0.035 Uiso 1 1 calc R
C11 C 0.4203(9) 0.6338(6) 0.6152(5) 0.0291(14) Uani 1 1 d .
H11 H 0.3533 0.5912 0.6118 0.035 Uiso 1 1 calc R
C12 C 0.3666(8) 0.7087(6) 0.6905(5) 0.0238(12) Uani 1 1 d .
H12 H 0.2631 0.7139 0.7386 0.029 Uiso 1 1 calc R
C13 C 0.6755(7) 1.0634(6) 0.6932(5) 0.0239(12) Uani 1 1 d .
C14 C 0.8368(8) 1.0635(6) 0.6349(6) 0.0326(14) Uani 1 1 d .
H14 H 0.9147 0.9916 0.6206 0.039 Uiso 1 1 calc R
C15 C 0.8789(9) 1.1704(7) 0.5992(6) 0.0345(15) Uani 1 1 d .
H15 H 0.9862 1.1704 0.5606 0.041 Uiso 1 1 calc R
C16 C 0.7646(8) 1.2790(6) 0.6195(5) 0.0291(14) Uani 1 1 d .
H16 H 0.7944 1.3512 0.5942 0.035 Uiso 1 1 calc R
C17 C 0.6060(8) 1.2780(6) 0.6778(6) 0.0316(14) Uani 1 1 d .
H17 H 0.5290 1.3501 0.6924 0.038 Uiso 1 1 calc R
C18 C 0.5597(8) 1.1699(6) 0.7150(6) 0.0308(14) Uani 1 1 d .
H18 H 0.4525 1.1698 0.7539 0.037 Uiso 1 1 calc R

loop_
_atom_site_aniso_label
_atom_site_aniso_U_11
_atom_site_aniso_U_22
_atom_site_aniso_U_33
_atom_site_aniso_U_23
_atom_site_aniso_U_13
_atom_site_aniso_U_12
Cr1 0.0145(4) 0.0210(4) 0.0170(4) -0.0062(3) -0.0019(3) -0.0051(3)
Tl1 0.02871(16) 0.03191(16) 0.02840(15) -0.00753(10) -0.00260(10) -0.00187(11)
P1 0.0160(7) 0.0230(7) 0.0187(7) -0.0067(6) -0.0011(5) -0.0071(6)
P2 0.0238(8) 0.0309(9) 0.0321(9) -0.0039(7) -0.0067(7) -0.0113(7)
N1 0.017(2) 0.022(2) 0.017(2) -0.0049(18) -0.0021(18) -0.0051(19)
N2 0.021(2) 0.023(2) 0.018(2) -0.0076(19) -0.0021(18) -0.0063(19)
Cl1 0.0179(6) 0.0312(7) 0.0282(7) -0.0108(6) -0.0004(5) -0.0089(6)
Cl2 0.0267(7) 0.0285(7) 0.0210(7) -0.0024(6) -0.0054(6) -0.0026(6)
Cl3 0.0240(7) 0.0303(7) 0.0246(7) -0.0135(6) -0.0008(5) -0.0074(6)
F1 0.045(3) 0.056(3) 0.078(4) -0.034(3) -0.014(3) -0.016(2)
F2 0.052(3) 0.079(4) 0.044(3) 0.013(3) -0.001(2) -0.031(3)
F3 0.029(2) 0.058(3) 0.048(3) -0.001(2) -0.0099(19) -0.007(2)
F4 0.078(4) 0.076(4) 0.078(4) -0.030(3) -0.028(3) -0.036(3)
F5 0.052(3) 0.054(3) 0.046(3) 0.014(2) -0.017(2) -0.020(2)
F6 0.029(2) 0.057(3) 0.077(4) -0.031(3) -0.011(2) 0.003(2)
C1 0.020(3) 0.036(3) 0.024(3) -0.007(3) -0.006(2) -0.012(2)
C2 0.025(3) 0.030(3) 0.020(3) -0.008(2) -0.004(2) -0.008(2)
C3 0.025(3) 0.035(4) 0.034(3) -0.007(3) -0.010(3) -0.005(3)
C4 0.041(4) 0.030(3) 0.031(3) 0.004(3) -0.017(3) -0.008(3)
C5 0.037(4) 0.030(3) 0.028(3) 0.000(3) -0.008(3) -0.014(3)
C6 0.022(3) 0.026(3) 0.027(3) -0.010(2) 0.002(2) -0.008(2)
C7 0.021(3) 0.034(3) 0.021(3) -0.012(3) 0.002(2) -0.008(3)
C8 0.019(3) 0.021(3) 0.017(3) -0.004(2) -0.003(2) -0.003(2)
C9 0.026(3) 0.030(3) 0.022(3) -0.006(2) -0.003(2) -0.005(3)
C10 0.038(4) 0.027(3) 0.026(3) -0.015(3) -0.005(3) -0.007(3)
C11 0.041(4) 0.029(3) 0.029(3) -0.010(3) -0.012(3) -0.017(3)
C12 0.024(3) 0.029(3) 0.020(3) -0.006(2) -0.002(2) -0.013(2)
C13 0.020(3) 0.029(3) 0.021(3) -0.001(2) 0.000(2) -0.013(2)
C14 0.019(3) 0.032(3) 0.042(4) -0.011(3) 0.000(3) -0.007(3)
C15 0.028(3) 0.043(4) 0.033(3) -0.006(3) 0.004(3) -0.023(3)
C16 0.037(4) 0.025(3) 0.031(3) 0.004(3) -0.014(3) -0.019(3)
C17 0.030(3) 0.024(3) 0.042(4) -0.009(3) -0.007(3) -0.008(3)
C18 0.028(3) 0.032(3) 0.034(3) -0.011(3) 0.001(3) -0.015(3)

loop_
_atom_type_symbol
_atom_type_description
_atom_type_scat_dispersion_real
_atom_type_scat_dispersion_imag
_atom_type_scat_source
Cr Cr 0.3209 0.6236 'International Tables Vol C Tables 4.2.6.8 and 6.1.1.4'
Tl Tl -2.8358 9.6688 'International Tables Vol C Tables 4.2.6.8 and 6.1.1.4'
P P 0.1023 0.0942 'International Tables Vol C Tables 4.2.6.8 and 6.1.1.4'
N N 0.0061 0.0033 'International Tables Vol C Tables 4.2.6.8 and 6.1.1.4'
Cl Cl 0.1484 0.1585 'International Tables Vol C Tables 4.2.6.8 and 6.1.1.4'
F F 0.0171 0.0103 'International Tables Vol C Tables 4.2.6.8 and 6.1.1.4'
C C 0.0033 0.0016 'International Tables Vol C Tables 4.2.6.8 and 6.1.1.4'
H H 0.0000 0.0000 'International Tables Vol C Tables 4.2.6.8 and 6.1.1.4'

loop_
_geom_angle_atom_site_label_1
_geom_angle_atom_site_label_2
_geom_angle_atom_site_label_3
_geom_angle
N1 Cr1 N2 88.65(19)
N1 Cr1 Cl2 169.98(14)
N2 Cr1 Cl2 88.71(14)
N1 Cr1 Cl3 87.36(14)
N2 Cr1 Cl3 171.94(14)
Cl2 Cr1 Cl3 94.03(6)
N1 Cr1 P1 80.74(14)
N2 Cr1 P1 81.57(14)
Cl2 Cr1 P1 89.32(6)
Cl3 Cr1 P1 90.87(6)
N1 Cr1 Cl1 96.86(14)
N2 Cr1 Cl1 96.57(14)
Cl2 Cr1 Cl1 93.04(6)
Cl3 Cr1 Cl1 90.86(6)
P1 Cr1 Cl1 176.97(7)
Cl3 Tl1 Cl2 65.29(4)
Cl3 Tl1 Cl1 63.85(4)
Cl2 Tl1 Cl1 64.75(4)
Cl3 Tl1 F5 88.84(9)
Cl2 Tl1 F5 104.51(10)
Cl1 Tl1 F5 152.67(9)
Cl3 Tl1 F4 108.76(10)
Cl2 Tl1 F4 81.59(12)
Cl1 Tl1 F4 145.73(11)
F5 Tl1 F4 40.27(12)
C7 P1 C1 108.6(3)
C7 P1 C13 107.0(3)
C1 P1 C13 107.4(3)
C7 P1 Cr1 102.5(2)
C1 P1 Cr1 102.1(2)
C13 P1 Cr1 128.1(2)
F2 P2 F4 90.5(3)
F2 P2 F1 90.5(3)
F4 P2 F1 178.9(3)
F2 P2 F5 179.6(3)
F4 P2 F5 89.1(3)
F1 P2 F5 89.9(3)
F2 P2 F6 89.4(3)
F4 P2 F6 90.0(3)
F1 P2 F6 89.5(3)
F5 P2 F6 90.8(3)
F2 P2 F3 89.9(3)
F4 P2 F3 91.3(3)
F1 P2 F3 89.2(3)
F5 P2 F3 89.9(3)
F6 P2 F3 178.5(3)
C2 N1 C6 117.2(5)
C2 N1 Cr1 122.5(4)
C6 N1 Cr1 120.1(4)
C12 N2 C8 118.0(5)
C12 N2 Cr1 119.6(4)
C8 N2 Cr1 122.4(4)
Cr1 Cl1 Tl1 84.20(5)
Cr1 Cl2 Tl1 85.72(5)
Cr1 Cl3 Tl1 85.76(5)
P2 F4 Tl1 113.5(3)
P2 F5 Tl1 114.8(3)
C2 C1 P1 112.3(4)
C2 C1 H1A 109.1
P1 C1 H1A 109.1
C2 C1 H1B 109.1
P1 C1 H1B 109.1
H1A C1 H1B 107.9
N1 C2 C3 122.0(6)
N1 C2 C1 119.1(5)
C3 C2 C1 118.9(6)
C4 C3 C2 119.5(6)
C4 C3 H3 120.3
C2 C3 H3 120.3
C3 C4 C5 118.8(6)
C3 C4 H4 120.6
C5 C4 H4 120.6
C6 C5 C4 119.0(6)
C6 C5 H5 120.5
C4 C5 H5 120.5
C5 C6 N1 123.4(6)
C5 C6 H6 118.3
N1 C6 H6 118.3
C8 C7 P1 113.3(4)
C8 C7 H7A 108.9
P1 C7 H7A 108.9
C8 C7 H7B 108.9
P1 C7 H7B 108.9
H7A C7 H7B 107.7
N2 C8 C9 121.9(5)
N2 C8 C7 119.0(5)
C9 C8 C7 119.1(5)
C10 C9 C8 118.5(6)
C10 C9 H9 120.7
C8 C9 H9 120.7
C9 C10 C11 120.0(6)
C9 C10 H10 120.0
C11 C10 H10 120.0
C10 C11 C12 118.7(6)
C10 C11 H11 120.7
C12 C11 H11 120.7
N2 C12 C11 123.0(6)
N2 C12 H12 118.5
C11 C12 H12 118.5
C18 C13 C14 120.5(6)
C18 C13 P1 120.3(5)
C14 C13 P1 119.2(5)
C15 C14 C13 119.4(6)
C15 C14 H14 120.3
C13 C14 H14 120.3
C14 C15 C16 121.3(6)
C14 C15 H15 119.4
C16 C15 H15 119.4
C17 C16 C15 119.0(6)
C17 C16 H16 120.5
C15 C16 H16 120.5
C16 C17 C18 120.9(6)
C16 C17 H17 119.6
C18 C17 H17 119.6
C13 C18 C17 119.0(6)
C13 C18 H18 120.5
C17 C18 H18 120.5

loop_
_geom_bond_atom_site_label_1
_geom_bond_atom_site_label_2
_geom_bond_distance
Cr1 N1 2.122(5)
Cr1 N2 2.124(5)
Cr1 Cl2 2.3106(17)
Cr1 Cl3 2.3280(16)
Cr1 P1 2.3512(16)
Cr1 Cl1 2.3628(16)
Tl1 Cl3 3.1381(15)
Tl1 Cl2 3.1519(15)
Tl1 Cl1 3.1816(15)
Tl1 F5 3.223(5)
Tl1 F4 3.258(6)
P1 C7 1.805(6)
P1 C1 1.814(6)
P1 C13 1.814(6)
P2 F2 1.586(5)
P2 F4 1.586(5)
P2 F1 1.591(5)
P2 F5 1.594(5)
P2 F6 1.597(5)
P2 F3 1.599(5)
N1 C2 1.356(8)
N1 C6 1.359(8)
N2 C12 1.341(8)
N2 C8 1.354(7)
C1 C2 1.496(9)
C1 H1A 0.9700
C1 H1B 0.9700
C2 C3 1.380(9)
C3 C4 1.378(10)
C3 H3 0.9300
C4 C5 1.388(10)
C4 H4 0.9300
C5 C6 1.354(9)
C5 H5 0.9300
C6 H6 0.9300
C7 C8 1.510(8)
C7 H7A 0.9700
C7 H7B 0.9700
C8 C9 1.406(8)
C9 C10 1.369(9)
C9 H9 0.9300
C10 C11 1.377(10)
C10 H10 0.9300
C11 C12 1.384(9)
C11 H11 0.9300
C12 H12 0.9300
C13 C18 1.381(9)
C13 C14 1.400(8)
C14 C15 1.368(10)
C14 H14 0.9300
C15 C16 1.389(10)
C15 H15 0.9300
C16 C17 1.380(10)
C16 H16 0.9300
C17 C18 1.400(9)
C17 H17 0.9300
C18 H18 0.9300
